data_2224877
loop_
_publ_author_name
'Gowda, B. Thimme'
'Foro, Sabine'
'Suchetan, P. A.'
'Fuess, Hartmut'

_publ_section_title
;
 2,2,2-Tribromo-<i>N</i>-(2-chlorophenyl)acetamide
;
_journal_coeditor_code BT5167
_journal_issue 2
_journal_name_full 'Acta Crystallographica Section E'
_journal_page_first o386
_journal_paper_doi 10.1107/S1600536810001467
_journal_volume 66
_journal_year 2010
_chemical_formula_iupac 'C8 H5 Br3 Cl N O'
_chemical_formula_moiety 'C8 H5 Br3 Cl N O'
_chemical_formula_sum 'C8 H5 Br3 Cl N O'
_chemical_formula_weight 406.31
_chemical_name_systematic
;
2,2,2-Tribromo-<i>N</i>-(2-chlorophenyl)acetamide
;
_space_group_IT_number 33
_symmetry_cell_setting orthorhombic
_symmetry_space_group_name_Hall 'P 2c -2n'
_symmetry_space_group_name_H-M 'P n a 21'
_atom_sites_solution_hydrogens geom
_atom_sites_solution_primary direct
_atom_sites_solution_secondary difmap
_audit_creation_method SHELXL-97
_cell_angle_alpha 90.00
_cell_angle_beta 90.00
_cell_angle_gamma 90.00
_cell_formula_units_Z 4
_cell_length_a 9.1947(6)
_cell_length_b 12.9645(7)
_cell_length_c 9.5213(6)
_cell_measurement_reflns_used 3507
_cell_measurement_temperature 299(2)
_cell_measurement_theta_max 27.82
_cell_measurement_theta_min 2.66
_cell_volume 1134.98(12)
_computing_cell_refinement
;
CrysAlis RED (Oxford Diffraction, 2009)
;
_computing_data_collection
;
CrysAlis CCD (Oxford Diffraction, 2009)
;
_computing_data_reduction
;
CrysAlis RED (Oxford Diffraction, 2009)
;
_computing_molecular_graphics 'PLATON (Spek, 2009)'
_computing_publication_material 'SHELXL97 (Sheldrick, 2008)'
_computing_structure_refinement 'SHELXL97 (Sheldrick, 2008)'
_computing_structure_solution 'SHELXS97 (Sheldrick, 2008)'
_diffrn_ambient_temperature 299(2)
_diffrn_measured_fraction_theta_full 0.984
_diffrn_measured_fraction_theta_max 0.984
_diffrn_measurement_device_type
;
Oxford Diffraction Xcalibur diffractometer
with a Sapphire CCD detector
;
_diffrn_measurement_method
;
Rotation method data acquisition using \w and \f scans.
;
_diffrn_radiation_monochromator graphite
_diffrn_radiation_source 'fine-focus sealed tube'
_diffrn_radiation_type MoK\a
_diffrn_radiation_wavelength 0.71073
_diffrn_reflns_av_R_equivalents 0.0221
_diffrn_reflns_av_sigmaI/netI 0.0195
_diffrn_reflns_limit_h_max 11
_diffrn_reflns_limit_h_min -11
_diffrn_reflns_limit_k_max 15
_diffrn_reflns_limit_k_min -16
_diffrn_reflns_limit_l_max 6
_diffrn_reflns_limit_l_min -11
_diffrn_reflns_number 4524
_diffrn_reflns_theta_full 26.37
_diffrn_reflns_theta_max 26.37
_diffrn_reflns_theta_min 2.65
_diffrn_standards_decay_% 0
_diffrn_standards_number 0
_exptl_absorpt_coefficient_mu 10.864
_exptl_absorpt_correction_T_max 0.1195
_exptl_absorpt_correction_T_min 0.0978
_exptl_absorpt_correction_type multi-scan
_exptl_absorpt_process_details
;
(CrysAlis RED; Oxford Diffraction, 2009)
;
_exptl_crystal_colour colourless
_exptl_crystal_density_diffrn 2.378
_exptl_crystal_density_method 'not measured'
_exptl_crystal_description rod
_exptl_crystal_F_000 760
_exptl_crystal_size_max 0.40
_exptl_crystal_size_mid 0.40
_exptl_crystal_size_min 0.34
_refine_diff_density_max 0.767
_refine_diff_density_min -0.560
_refine_ls_abs_structure_details 'Flack (1983), 416 Friedel pairs'
_refine_ls_abs_structure_Flack 0.049(18)
_refine_ls_extinction_coef 0.0072(5)
_refine_ls_extinction_expression Fc^*^=kFc[1+0.001xFc^2^\l^3^/sin(2\q)]^-1/4^
_refine_ls_extinction_method 'SHELXL97 (Sheldrick, 2008)'
_refine_ls_goodness_of_fit_ref 1.067
_refine_ls_hydrogen_treatment mixed
_refine_ls_matrix_type full
_refine_ls_number_parameters 131
_refine_ls_number_reflns 1645
_refine_ls_number_restraints 2
_refine_ls_restrained_S_all 1.066
_refine_ls_R_factor_all 0.0321
_refine_ls_R_factor_gt 0.0271
_refine_ls_shift/su_max 0.004
_refine_ls_shift/su_mean 0.000
_refine_ls_structure_factor_coef Fsqd
_refine_ls_weighting_details 'calc w=1/[\s^2^(Fo^2^)+(0.0357P)^2^+1.2795P] where P=(Fo^2^+2Fc^2^)/3'
_refine_ls_weighting_scheme calc
_refine_ls_wR_factor_gt 0.0640
_refine_ls_wR_factor_ref 0.0655
_reflns_number_gt 1491
_reflns_number_total 1645
_reflns_threshold_expression I>2\s(I)
_cod_data_source_file bt5167.cif
_cod_data_source_block I
_cod_database_code 2224877
_cod_database_fobs_code 2224877

loop_
_symmetry_equiv_pos_as_xyz
'x, y, z'
'-x, -y, z+1/2'
'-x+1/2, y+1/2, z+1/2'
'x+1/2, -y+1/2, z'

loop_
_atom_site_type_symbol
_atom_site_label
_atom_site_fract_x
_atom_site_fract_y
_atom_site_fract_z
_atom_site_U_iso_or_equiv
_atom_site_adp_type
_atom_site_calc_flag
_atom_site_refinement_flags
_atom_site_occupancy
_atom_site_disorder_assembly
_atom_site_disorder_group
Br Br1 0.56049(8) 0.28366(5) 1.15778(8) 0.0510(2) Uani d . 1 . .
Br Br2 0.43394(7) 0.06152(5) 1.19542(7) 0.0483(2) Uani d . 1 . .
Br Br3 0.70743(6) 0.09279(5) 1.00260(9) 0.0474(2) Uani d . 1 . .
Cl Cl1 0.5017(2) 0.46215(12) 0.7770(2) 0.0536(5) Uani d . 1 . .
O O1 0.3140(5) 0.1287(4) 0.9233(5) 0.0521(13) Uani d . 1 . .
N N1 0.4832(5) 0.2390(4) 0.8407(6) 0.0366(12) Uani d D 1 . .
H H1N 0.554(5) 0.277(4) 0.866(9) 0.044 Uiso d D 1 . .
C C1 0.4101(6) 0.2689(4) 0.7164(7) 0.0311(12) Uani d . 1 . .
C C2 0.4114(6) 0.3709(4) 0.6763(7) 0.0360(14) Uani d . 1 . .
C C3 0.3435(8) 0.4026(5) 0.5526(7) 0.0475(17) Uani d . 1 . .
H H3 0.3476 0.4712 0.5244 0.057 Uiso calc R 1 . .
C C4 0.2701(8) 0.3305(6) 0.4724(8) 0.0573(19) Uani d . 1 . .
H H4 0.2235 0.3506 0.3901 0.069 Uiso calc R 1 . .
C C5 0.2660(9) 0.2308(6) 0.5136(9) 0.063(2) Uani d . 1 . .
H H5 0.2152 0.1829 0.4598 0.076 Uiso calc R 1 . .
C C6 0.3362(8) 0.1987(5) 0.6347(7) 0.0471(17) Uani d . 1 . .
H H6 0.3335 0.1296 0.6607 0.057 Uiso calc R 1 . .
C C7 0.4282(6) 0.1716(4) 0.9346(6) 0.0278(12) Uani d . 1 . .
C C8 0.5253(6) 0.1542(4) 1.0638(7) 0.0288(12) Uani d . 1 . .

loop_
_atom_site_aniso_label
_atom_site_aniso_U_11
_atom_site_aniso_U_22
_atom_site_aniso_U_33
_atom_site_aniso_U_12
_atom_site_aniso_U_13
_atom_site_aniso_U_23
Br1 0.0744(5) 0.0373(3) 0.0411(4) -0.0059(3) -0.0169(4) -0.0036(3)
Br2 0.0476(4) 0.0509(4) 0.0464(4) -0.0058(3) 0.0000(3) 0.0248(3)
Br3 0.0328(3) 0.0471(4) 0.0623(5) 0.0097(3) 0.0018(3) 0.0139(4)
Cl1 0.0620(10) 0.0384(8) 0.0604(12) -0.0142(8) -0.0155(9) 0.0153(8)
O1 0.047(3) 0.067(3) 0.043(3) -0.025(2) -0.009(2) 0.011(3)
N1 0.040(3) 0.035(3) 0.035(3) -0.007(2) -0.008(2) 0.013(3)
C1 0.035(3) 0.032(3) 0.026(3) 0.008(2) 0.000(2) 0.004(2)
C2 0.032(3) 0.036(3) 0.040(4) 0.004(2) 0.004(3) 0.004(3)
C3 0.057(4) 0.052(4) 0.033(4) 0.018(3) 0.004(3) 0.018(3)
C4 0.074(5) 0.070(5) 0.028(4) 0.010(4) -0.017(4) 0.012(4)
C5 0.092(5) 0.065(5) 0.033(4) 0.011(4) -0.020(4) -0.016(4)
C6 0.068(4) 0.039(3) 0.034(4) 0.011(3) -0.005(4) -0.002(3)
C7 0.028(3) 0.027(3) 0.029(3) 0.002(2) 0.000(2) 0.000(2)
C8 0.032(3) 0.027(3) 0.027(3) 0.001(2) -0.001(2) 0.008(2)

loop_
_atom_type_symbol
_atom_type_description
_atom_type_scat_dispersion_real
_atom_type_scat_dispersion_imag
_atom_type_scat_source
C C 0.0033 0.0016 'International Tables Vol C Tables 4.2.6.8 and 6.1.1.4'
H H 0.0000 0.0000 'International Tables Vol C Tables 4.2.6.8 and 6.1.1.4'
Br Br -0.2901 2.4595 'International Tables Vol C Tables 4.2.6.8 and 6.1.1.4'
Cl Cl 0.1484 0.1585 'International Tables Vol C Tables 4.2.6.8 and 6.1.1.4'
N N 0.0061 0.0033 'International Tables Vol C Tables 4.2.6.8 and 6.1.1.4'
O O 0.0106 0.0060 'International Tables Vol C Tables 4.2.6.8 and 6.1.1.4'

loop_
_geom_angle_atom_site_label_1
_geom_angle_atom_site_label_2
_geom_angle_atom_site_label_3
_geom_angle_site_symmetry_1
_geom_angle_site_symmetry_3
_geom_angle
_geom_angle_publ_flag
C7 N1 C1 . . 123.6(5) ?
C7 N1 H1N . . 118(6) ?
C1 N1 H1N . . 116(5) ?
C6 C1 C2 . . 118.8(6) ?
C6 C1 N1 . . 121.7(5) ?
C2 C1 N1 . . 119.4(6) ?
C1 C2 C3 . . 120.9(6) ?
C1 C2 Cl1 . . 120.4(5) ?
C3 C2 Cl1 . . 118.7(5) ?
C4 C3 C2 . . 119.0(6) ?
C4 C3 H3 . . 120.5 ?
C2 C3 H3 . . 120.5 ?
C5 C4 C3 . . 120.0(6) ?
C5 C4 H4 . . 120.0 ?
C3 C4 H4 . . 120.0 ?
C4 C5 C6 . . 121.1(7) ?
C4 C5 H5 . . 119.5 ?
C6 C5 H5 . . 119.5 ?
C1 C6 C5 . . 120.1(6) ?
C1 C6 H6 . . 119.9 ?
C5 C6 H6 . . 119.9 ?
O1 C7 N1 . . 124.9(6) ?
O1 C7 C8 . . 121.0(5) ?
N1 C7 C8 . . 114.1(4) ?
C7 C8 Br1 . . 110.0(4) ?
C7 C8 Br2 . . 111.0(4) ?
Br1 C8 Br2 . . 108.3(3) ?
C7 C8 Br3 . . 108.7(4) ?
Br1 C8 Br3 . . 110.5(3) ?
Br2 C8 Br3 . . 108.3(3) ?

loop_
_geom_bond_atom_site_label_1
_geom_bond_atom_site_label_2
_geom_bond_site_symmetry_2
_geom_bond_distance
_geom_bond_publ_flag
Br1 C8 . 1.929(6) ?
Br2 C8 . 1.929(6) ?
Br3 C8 . 1.944(6) ?
Cl1 C2 . 1.735(7) ?
O1 C7 . 1.193(6) ?
N1 C7 . 1.349(7) ?
N1 C1 . 1.415(8) ?
N1 H1N . 0.85(3) ?
C1 C6 . 1.377(9) ?
C1 C2 . 1.376(8) ?
C2 C3 . 1.395(9) ?
C3 C4 . 1.383(10) ?
C3 H3 . 0.9300 ?
C4 C5 . 1.351(11) ?
C4 H4 . 0.9300 ?
C5 C6 . 1.385(10) ?
C5 H5 . 0.9300 ?
C6 H6 . 0.9300 ?
C7 C8 . 1.537(8) ?

loop_
_geom_hbond_atom_site_label_D
_geom_hbond_atom_site_label_H
_geom_hbond_atom_site_label_A
_geom_hbond_site_symmetry_A
_geom_hbond_distance_DH
_geom_hbond_distance_HA
_geom_hbond_distance_DA
_geom_hbond_angle_DHA
N1 H1N Br1 . 0.85(3) 2.78(8) 3.155(6) 109(6)
N1 H1N Cl1 . 0.85(3) 2.59(7) 2.961(5) 107(5)

loop_
_geom_torsion_atom_site_label_1
_geom_torsion_atom_site_label_2
_geom_torsion_atom_site_label_3
_geom_torsion_atom_site_label_4
_geom_torsion_site_symmetry_1
_geom_torsion_site_symmetry_2
_geom_torsion_site_symmetry_3
_geom_torsion_site_symmetry_4
_geom_torsion
_geom_torsion_publ_flag
C7 N1 C1 C6 . . . . -41.6(9) ?
C7 N1 C1 C2 . . . . 137.9(6) ?
C6 C1 C2 C3 . . . . -2.1(9) ?
N1 C1 C2 C3 . . . . 178.4(6) ?
C6 C1 C2 Cl1 . . . . 179.4(5) ?
N1 C1 C2 Cl1 . . . . -0.1(8) ?
C1 C2 C3 C4 . . . . 2.2(10) ?
Cl1 C2 C3 C4 . . . . -179.4(5) ?
C2 C3 C4 C5 . . . . -0.7(11) ?
C3 C4 C5 C6 . . . . -0.9(12) ?
C2 C1 C6 C5 . . . . 0.6(10) ?
N1 C1 C6 C5 . . . . -179.9(6) ?
C4 C5 C6 C1 . . . . 0.9(12) ?
C1 N1 C7 O1 . . . . 1.1(9) ?
C1 N1 C7 C8 . . . . -177.9(5) ?
O1 C7 C8 Br1 . . . . -121.3(5) ?
N1 C7 C8 Br1 . . . . 57.7(6) ?
O1 C7 C8 Br2 . . . . -1.5(7) ?
N1 C7 C8 Br2 . . . . 177.5(4) ?
O1 C7 C8 Br3 . . . . 117.5(5) ?
N1 C7 C8 Br3 . . . . -63.4(5) ?

loop_
_cod_related_entry_id
_cod_related_entry_database
_cod_related_entry_code
1 ChemSpider 12211044
